data_4088762
loop_
_publ_author_name
'Lambic, Nikola S.'
'Lilly, Cassandra P.'
'Robbins, Leanna K.'
'Sommer, Roger D.'
'Ison, Elon A.'

_publ_section_title
;
 Reductive Carbonylation of Oxorhenium Hydrides Induced by Lewis Acids
;
_journal_issue 17
_journal_name_full Organometallics
_journal_page_first 2822
_journal_paper_doi 10.1021/acs.organomet.6b00393
_journal_volume 35
_journal_year 2016
_chemical_formula_moiety 'C17 H12 F10 N3 O Re'
_chemical_formula_sum 'C17 H12 F10 N3 O Re'
_chemical_formula_weight 650.50
_chemical_name_common 1175
_space_group_crystal_system monoclinic
_space_group_IT_number 11
_space_group_name_Hall '-P 2yb'
_space_group_name_H-M_alt 'P 1 21/m 1'
_atom_sites_solution_hydrogens mixed
_atom_sites_solution_primary direct
_atom_sites_solution_secondary difmap
_cell_angle_alpha 90
_cell_angle_beta 94.836(3)
_cell_angle_gamma 90
_cell_formula_units_Z 4
_cell_length_a 8.1014(4)
_cell_length_b 19.6607(9)
_cell_length_c 11.7352(6)
_cell_measurement_reflns_used 8458
_cell_measurement_temperature 110.(2)
_cell_measurement_theta_max 33.7628
_cell_measurement_theta_min 2.9429
_cell_volume 1862.52(16)
_computing_cell_refinement 'SAINT V7.68A (Bruker AXS Inc., 2009)'
_computing_data_collection 'Bruker Instrument Service v2012.12.0.3'
_computing_data_reduction 'SAINT V7.68A (Bruker AXS Inc., 2009)'
_computing_structure_refinement 'SHELXL-2013 (Sheldrick, 2013)'
_computing_structure_solution 'SHELXS-97 (Sheldrick, 2008)'
_diffrn_ambient_temperature 110.(2)
_diffrn_detector_area_resol_mean 8.3333
_diffrn_measured_fraction_theta_full 0.999
_diffrn_measured_fraction_theta_max 0.999
_diffrn_measurement_device_type 'Bruker-Nonius X8 Kappa APEX II'
_diffrn_measurement_method 'phi and omega scans'
_diffrn_radiation_monochromator graphite
_diffrn_radiation_type MoK\a
_diffrn_radiation_wavelength 0.71073
_diffrn_reflns_av_R_equivalents 0.0699
_diffrn_reflns_av_unetI/netI 0.0468
_diffrn_reflns_limit_h_max 12
_diffrn_reflns_limit_h_min -7
_diffrn_reflns_limit_k_max 30
_diffrn_reflns_limit_k_min -30
_diffrn_reflns_limit_l_max 18
_diffrn_reflns_limit_l_min -17
_diffrn_reflns_number 36374
_diffrn_reflns_theta_full 33.14
_diffrn_reflns_theta_max 33.14
_diffrn_reflns_theta_min 2.03
_diffrn_source 'fine-focus sealed tube'
_exptl_absorpt_coefficient_mu 6.638
_exptl_absorpt_correction_T_max 0.49
_exptl_absorpt_correction_T_min 0.30
_exptl_absorpt_correction_type multi-scan
_exptl_absorpt_process_details 'SADABS V2012/1 (Bruker AXS Inc.)'
_exptl_crystal_colour grey
_exptl_crystal_density_diffrn 2.320
_exptl_crystal_density_method 'not measured'
_exptl_crystal_description needle
_exptl_crystal_F_000 1232
_exptl_crystal_size_max 0.310
_exptl_crystal_size_mid 0.132
_exptl_crystal_size_min 0.125
_refine_diff_density_max 4.625
_refine_diff_density_min -4.128
_refine_ls_extinction_method none
_refine_ls_goodness_of_fit_ref 1.046
_refine_ls_hydrogen_treatment mixed
_refine_ls_matrix_type full
_refine_ls_number_parameters 326
_refine_ls_number_reflns 7270
_refine_ls_number_restraints 25
_refine_ls_restrained_S_all 1.046
_refine_ls_R_factor_all 0.0681
_refine_ls_R_factor_gt 0.0457
_refine_ls_shift/su_max 0.001
_refine_ls_shift/su_mean 0.000
_refine_ls_structure_factor_coef Fsqd
_refine_ls_weighting_details
;
w=1/[\s^2^(Fo^2^)+(0.0517P)^2^+9.1645P]
where P=(Fo^2^+2Fc^2^)/3
;
_refine_ls_weighting_scheme calc
_refine_ls_wR_factor_gt 0.1104
_refine_ls_wR_factor_ref 0.1242
_reflns_number_gt 5410
_reflns_number_total 7270
_reflns_threshold_expression 'I > 2\s(I)'
_cod_data_source_file om6b00393_si_002.cif
_cod_data_source_block rds117
_cod_database_code 4088762

loop_
_space_group_symop_operation_xyz
'x, y, z'
'-x, y+1/2, -z'
'-x, -y, -z'
'x, -y-1/2, z'

loop_
_atom_site_type_symbol
_atom_site_label
_atom_site_fract_x
_atom_site_fract_y
_atom_site_fract_z
_atom_site_U_iso_or_equiv
_atom_site_adp_type
_atom_site_calc_flag
_atom_site_refinement_flags_adp
_atom_site_refinement_flags_occupancy
_atom_site_refinement_flags_posn
_atom_site_occupancy
_atom_site_disorder_assembly
_atom_site_disorder_group
Re Re1 -0.23956(3) 1.25 0.59147(2) 0.02132(8) Uani d T P DS 1 . .
H H1 -0.008(10) 1.25 0.591(8) 0.03 Uiso d U P DS 1 . .
O O1 -0.2575(8) 1.25 0.7338(5) 0.0376(14) Uani d T P S 1 . .
N N1 -0.4788(8) 1.25 0.4894(5) 0.0241(12) Uani d T P S 1 . .
N N2 -0.2372(5) 1.1599(2) 0.5199(4) 0.0230(8) Uani d . . . 1 . .
C C1 -0.4965(7) 1.1878(3) 0.4167(4) 0.0259(10) Uani d . . . 1 . .
H H1A -0.4552 1.197 0.3411 0.031 Uiso calc U . R 1 . .
H H1B -0.6147 1.1747 0.4046 0.031 Uiso calc U . R 1 . .
C C2 -0.3976(7) 1.1307(3) 0.4759(5) 0.0281(11) Uani d . . . 1 . .
H H2A -0.4568 1.1122 0.5396 0.034 Uiso calc U . R 1 . .
H H2B -0.3807 1.0934 0.4213 0.034 Uiso calc U . R 1 . .
C C3 -0.6077(12) 1.25 0.5711(7) 0.039(2) Uani d T P S 1 . .
H H3A -0.5938 1.2901 0.6207 0.058 Uiso calc U P R 0.5 A -1
H H3B -0.5974 1.2087 0.618 0.058 Uiso calc U P R 0.5 A -1
H H3C -0.7174 1.2512 0.5291 0.058 Uiso calc U P R 0.5 A -1
C C4 -0.0965(7) 1.1240(3) 0.4918(4) 0.0241(9) Uani d . . . 1 . .
C C5 0.0200(7) 1.0976(3) 0.5741(4) 0.0269(10) Uani d . . . 1 . .
C C6 0.1597(7) 1.0633(3) 0.5448(5) 0.0282(10) Uani d . . . 1 . .
C C7 0.1864(7) 1.0537(3) 0.4310(5) 0.0295(11) Uani d . . . 1 . .
C C8 0.0755(8) 1.0795(3) 0.3472(5) 0.0303(11) Uani d . . . 1 . .
C C9 -0.0632(7) 1.1140(3) 0.3781(4) 0.0280(10) Uani d . . . 1 . .
F F1 -0.0019(5) 1.1039(2) 0.6847(3) 0.0373(8) Uani d . . . 1 . .
F F2 0.2689(5) 1.0383(2) 0.6265(3) 0.0416(9) Uani d . . . 1 . .
F F3 0.3199(5) 1.01968(19) 0.4038(3) 0.0377(8) Uani d . . . 1 . .
F F4 0.0988(5) 1.0713(2) 0.2365(3) 0.0463(10) Uani d . . . 1 . .
F F5 -0.1674(5) 1.1409(2) 0.2942(3) 0.0383(8) Uani d . . . 1 . .
Re Re2 0.74605(3) 0.75 0.89593(2) 0.01795(7) Uani d T P DS 1 B .
H H2 0.513(10) 0.75 0.882(8) 0.03 Uiso d U P DS 1 . .
O O2 0.7812(7) 0.75 0.7545(4) 0.0270(11) Uani d T P S 1 . .
N N3 0.9852(8) 0.75 0.9938(6) 0.0275(12) Uani d TU P DS 1 . .
N N4 0.7344(5) 0.8360(2) 0.9790(4) 0.0236(8) Uani d . . D 1 . .
C C10 0.9813(13) 0.8039(4) 1.0853(7) 0.0202(16) Uani d U P D 0.5 B 1
H H10A 1.0955 0.8161 1.1148 0.024 Uiso calc U P R 0.5 B 1
H H10B 0.9219 0.7867 1.1498 0.024 Uiso calc U P R 0.5 B 1
C C11 0.8925(12) 0.8659(5) 1.0320(12) 0.025(3) Uani d U P D 0.5 B 1
H H11A 0.8711 0.9002 1.0908 0.031 Uiso calc U P R 0.5 B 1
H H11B 0.9573 0.8872 0.9737 0.031 Uiso calc U P R 0.5 B 1
C C12 1.0322(16) 0.6807(5) 1.0363(14) 0.044(3) Uani d U P D 0.5 B 2
H H12A 1.1112 0.6838 1.1052 0.053 Uiso calc U P R 0.5 B 2
H H12B 1.0852 0.6548 0.9769 0.053 Uiso calc U P R 0.5 B 2
C C13 0.8743(13) 0.6456(9) 1.0649(12) 0.038(4) Uani d U P D 0.5 B 2
H H13A 0.8908 0.5957 1.0652 0.045 Uiso calc U P R 0.5 B 2
H H13B 0.847 0.6595 1.1421 0.045 Uiso calc U P R 0.5 B 2
C C14 1.1170(15) 0.7734(7) 0.9173(11) 0.043(3) Uani d U P . 0.5 B -1
H H14A 1.1196 0.7423 0.8522 0.065 Uiso calc U P R 0.5 B -1
H H14B 1.2255 0.7734 0.9612 0.065 Uiso calc U P R 0.5 B -1
H H14C 1.0909 0.8194 0.8894 0.065 Uiso calc U P R 0.5 B -1
C C15 0.5891(6) 0.8722(2) 0.9975(4) 0.0206(8) Uani d . . . 1 . .
C C16 0.5304(8) 0.8767(3) 1.1062(4) 0.0303(11) Uani d . . . 1 . .
C C17 0.3916(8) 0.9133(3) 1.1267(5) 0.0322(12) Uani d . . . 1 . .
C C18 0.3029(7) 0.9464(3) 1.0382(5) 0.0282(11) Uani d . . . 1 . .
C C19 0.3569(7) 0.9428(3) 0.9289(4) 0.0256(10) Uani d . . . 1 . .
C C20 0.4964(7) 0.9060(3) 0.9100(4) 0.0227(9) Uani d . . . 1 . .
F F6 0.6124(6) 0.8437(2) 1.1939(3) 0.0520(12) Uani d . . . 1 . .
F F7 0.3422(6) 0.9162(2) 1.2327(4) 0.0574(13) Uani d . . . 1 . .
F F8 0.1694(5) 0.98252(19) 1.0578(4) 0.0414(9) Uani d . . . 1 . .
F F9 0.2716(5) 0.9762(2) 0.8439(3) 0.0430(10) Uani d . . . 1 . .
F F10 0.5447(5) 0.9050(2) 0.8042(3) 0.0356(8) Uani d . . . 1 . .

loop_
_atom_site_aniso_label
_atom_site_aniso_U_11
_atom_site_aniso_U_22
_atom_site_aniso_U_33
_atom_site_aniso_U_12
_atom_site_aniso_U_13
_atom_site_aniso_U_23
Re1 0.02163(14) 0.02523(14) 0.01572(12) 0 -0.00650(9) 0
O1 0.043(4) 0.045(4) 0.024(3) 0 -0.007(2) 0
N1 0.023(3) 0.028(3) 0.021(3) 0 -0.005(2) 0
N2 0.021(2) 0.0222(19) 0.0246(19) -0.0026(16) -0.0059(15) 0.0010(15)
C1 0.028(3) 0.027(2) 0.021(2) -0.003(2) -0.0086(18) 0.0027(17)
C2 0.027(3) 0.028(3) 0.028(2) -0.005(2) -0.0080(19) 0.0042(19)
C3 0.034(5) 0.060(6) 0.024(3) 0 0.006(3) 0
C4 0.026(2) 0.023(2) 0.022(2) 0.0001(19) -0.0010(17) 0.0001(17)
C5 0.027(3) 0.030(3) 0.022(2) -0.001(2) -0.0032(19) 0.0024(18)
C6 0.022(2) 0.025(2) 0.036(3) -0.0014(19) -0.004(2) 0.000(2)
C7 0.026(3) 0.023(2) 0.039(3) 0.000(2) 0.001(2) -0.003(2)
C8 0.035(3) 0.029(3) 0.027(2) -0.002(2) 0.005(2) -0.0013(19)
C9 0.032(3) 0.028(3) 0.023(2) 0.001(2) -0.0034(19) 0.0026(18)
F1 0.037(2) 0.052(2) 0.0221(14) 0.0089(17) -0.0052(13) 0.0045(14)
F2 0.036(2) 0.044(2) 0.042(2) 0.0112(16) -0.0149(16) 0.0001(17)
F3 0.0285(18) 0.0350(19) 0.050(2) 0.0041(15) 0.0071(15) -0.0060(16)
F4 0.054(3) 0.057(3) 0.0297(18) 0.008(2) 0.0131(17) -0.0027(17)
F5 0.044(2) 0.047(2) 0.0223(15) 0.0093(17) -0.0040(14) 0.0038(14)
Re2 0.01945(13) 0.01804(12) 0.01526(11) 0 -0.00497(8) 0
O2 0.033(3) 0.035(3) 0.0123(19) 0 -0.0015(19) 0
N3 0.020(3) 0.028(3) 0.033(3) 0 -0.006(2) 0
N4 0.020(2) 0.023(2) 0.0261(19) -0.0010(16) -0.0044(15) -0.0058(15)
C10 0.017(4) 0.023(4) 0.020(3) 0.004(3) -0.003(3) 0.007(3)
C11 0.021(5) 0.023(5) 0.031(6) 0.005(4) -0.004(4) -0.005(4)
C12 0.033(6) 0.031(5) 0.067(9) 0.005(4) -0.008(5) 0.005(5)
C13 0.025(6) 0.041(7) 0.045(9) 0.010(4) -0.010(5) 0.017(7)
C14 0.027(5) 0.067(9) 0.036(5) -0.010(5) -0.003(4) -0.021(5)
C15 0.023(2) 0.0168(19) 0.0210(19) 0.0016(17) -0.0030(16) -0.0037(15)
C16 0.042(3) 0.029(3) 0.021(2) 0.008(2) 0.002(2) 0.0060(18)
C17 0.040(3) 0.030(3) 0.028(2) 0.003(2) 0.010(2) 0.000(2)
C18 0.026(3) 0.018(2) 0.041(3) -0.0005(19) 0.005(2) -0.0071(19)
C19 0.024(2) 0.021(2) 0.030(2) 0.0001(18) -0.0106(19) -0.0028(18)
C20 0.026(2) 0.022(2) 0.0196(19) -0.0010(18) -0.0012(17) -0.0035(16)
F6 0.081(3) 0.052(3) 0.0221(16) 0.028(2) -0.0020(18) 0.0081(16)
F7 0.079(3) 0.057(3) 0.041(2) 0.015(2) 0.038(2) 0.0038(19)
F8 0.0288(18) 0.0298(18) 0.067(3) 0.0040(14) 0.0093(17) -0.0122(17)
F9 0.049(2) 0.039(2) 0.0370(19) 0.0154(18) -0.0211(17) -0.0041(15)
F10 0.045(2) 0.042(2) 0.0196(14) 0.0077(16) 0.0017(14) 0.0002(13)

loop_
_atom_type_symbol
_atom_type_description
_atom_type_scat_dispersion_real
_atom_type_scat_dispersion_imag
_atom_type_scat_source
C C 0.0033 0.0016 'International Tables Vol C Tables 4.2.6.8 and 6.1.1.4'
H H 0.0000 0.0000 'International Tables Vol C Tables 4.2.6.8 and 6.1.1.4'
N N 0.0061 0.0033 'International Tables Vol C Tables 4.2.6.8 and 6.1.1.4'
O O 0.0106 0.0060 'International Tables Vol C Tables 4.2.6.8 and 6.1.1.4'
F F 0.0171 0.0103 'International Tables Vol C Tables 4.2.6.8 and 6.1.1.4'
Re Re -1.0185 7.2310 'International Tables Vol C Tables 4.2.6.8 and 6.1.1.4'

loop_
_geom_angle_atom_site_label_1
_geom_angle_atom_site_label_2
_geom_angle_atom_site_label_3
_geom_angle_site_symmetry_1
_geom_angle_site_symmetry_3
_geom_angle
O1 Re1 N2 . . 115.37(13)
O1 Re1 N2 . 4_585 115.37(13)
N2 Re1 N2 . 4_585 129.1(2)
O1 Re1 N1 . . 113.2(3)
N2 Re1 N1 . . 78.80(14)
N2 Re1 N1 4_585 . 78.80(14)
O1 Re1 H1 . . 100.(3)
N2 Re1 H1 . . 87.3(13)
N2 Re1 H1 4_585 . 87.3(13)
N1 Re1 H1 . . 147.(3)
C3 N1 C1 . . 109.5(4)
C3 N1 C1 . 4_585 109.5(4)
C1 N1 C1 . 4_585 110.2(5)
C3 N1 Re1 . . 106.6(5)
C1 N1 Re1 . . 110.5(3)
C1 N1 Re1 4_585 . 110.5(3)
C4 N2 C2 . . 115.6(4)
C4 N2 Re1 . . 126.3(3)
C2 N2 Re1 . . 117.5(4)
N1 C1 C2 . . 108.9(4)
N1 C1 H1A . . 109.9
C2 C1 H1A . . 109.9
N1 C1 H1B . . 109.9
C2 C1 H1B . . 109.9
H1A C1 H1B . . 108.3
N2 C2 C1 . . 106.7(4)
N2 C2 H2A . . 110.4
C1 C2 H2A . . 110.4
N2 C2 H2B . . 110.4
C1 C2 H2B . . 110.4
H2A C2 H2B . . 108.6
N1 C3 H3A . . 109.5
N1 C3 H3B . . 109.5
H3A C3 H3B . . 109.5
N1 C3 H3C . . 109.5
H3A C3 H3C . . 109.5
H3B C3 H3C . . 109.5
C5 C4 C9 . . 115.8(5)
C5 C4 N2 . . 122.8(5)
C9 C4 N2 . . 121.4(5)
F1 C5 C6 . . 117.8(5)
F1 C5 C4 . . 120.2(5)
C6 C5 C4 . . 122.0(5)
F2 C6 C7 . . 119.5(5)
F2 C6 C5 . . 120.3(5)
C7 C6 C5 . . 120.2(5)
F3 C7 C8 . . 120.6(5)
F3 C7 C6 . . 119.7(5)
C8 C7 C6 . . 119.7(5)
F4 C8 C7 . . 120.9(5)
F4 C8 C9 . . 119.8(5)
C7 C8 C9 . . 119.3(5)
F5 C9 C8 . . 118.1(5)
F5 C9 C4 . . 118.8(5)
C8 C9 C4 . . 123.0(5)
O2 Re2 N4 . . 120.17(13)
O2 Re2 N4 . 4_575 120.17(13)
N4 Re2 N4 . 4_575 119.5(3)
O2 Re2 N3 . . 107.5(3)
N4 Re2 N3 . . 79.32(16)
N4 Re2 N3 4_575 . 79.32(16)
O2 Re2 H2 . . 99.(3)
N4 Re2 H2 . . 87.4(15)
N4 Re2 H2 4_575 . 87.4(15)
N3 Re2 H2 . . 153.(3)
C12 N3 C12 4_575 . 132.3(13)
C10 N3 C10 . 4_575 89.0(8)
C10 N3 C14 . . 105.4(7)
C10 N3 C14 4_575 . 133.5(8)
C12 N3 Re2 4_575 . 111.7(6)
C12 N3 Re2 . . 111.7(6)
C10 N3 Re2 . . 107.8(5)
C10 N3 Re2 4_575 . 107.8(5)
C14 N3 Re2 . . 109.2(6)
C15 N4 C13 . 4_575 111.7(6)
C15 N4 C11 . . 115.8(6)
C15 N4 Re2 . . 126.1(3)
C13 N4 Re2 4_575 . 118.5(6)
C11 N4 Re2 . . 118.1(5)
N3 C10 C11 . . 107.9(7)
N3 C10 H10A . . 110.1
C11 C10 H10A . . 110.1
N3 C10 H10B . . 110.1
C11 C10 H10B . . 110.1
H10A C10 H10B . . 108.4
N4 C11 C10 . . 102.4(7)
N4 C11 H11A . . 111.3
C10 C11 H11A . . 111.3
N4 C11 H11B . . 111.3
C10 C11 H11B . . 111.3
H11A C11 H11B . . 109.2
N3 C12 C13 . . 107.1(10)
N3 C12 H12A . . 110.3
C13 C12 H12A . . 110.3
N3 C12 H12B . . 110.3
C13 C12 H12B . . 110.3
H12A C12 H12B . . 108.6
N4 C13 C12 4_575 . 110.3(9)
N4 C13 H13A 4_575 . 109.6
C12 C13 H13A . . 109.6
N4 C13 H13B 4_575 . 109.6
C12 C13 H13B . . 109.6
H13A C13 H13B . . 108.1
N3 C14 H14A . . 109.5
N3 C14 H14B . . 109.5
H14A C14 H14B . . 109.5
N3 C14 H14C . . 109.5
H14A C14 H14C . . 109.5
H14B C14 H14C . . 109.5
C20 C15 C16 . . 116.0(5)
C20 C15 N4 . . 122.3(4)
C16 C15 N4 . . 121.7(5)
F6 C16 C17 . . 118.5(5)
F6 C16 C15 . . 118.9(5)
C17 C16 C15 . . 122.6(5)
F7 C17 C16 . . 119.9(5)
F7 C17 C18 . . 120.2(5)
C16 C17 C18 . . 119.9(5)
F8 C18 C17 . . 120.1(5)
F8 C18 C19 . . 120.6(5)
C17 C18 C19 . . 119.2(5)
F9 C19 C20 . . 121.2(5)
F9 C19 C18 . . 118.7(5)
C20 C19 C18 . . 120.1(5)
F10 C20 C19 . . 117.9(5)
F10 C20 C15 . . 119.9(5)
C19 C20 C15 . . 122.2(5)

loop_
_geom_bond_atom_site_label_1
_geom_bond_atom_site_label_2
_geom_bond_site_symmetry_2
_geom_bond_distance
Re1 O1 . 1.689(6)
Re1 N2 . 1.961(4)
Re1 N2 4_585 1.962(4)
Re1 N1 . 2.191(6)
Re1 H1 . 1.88(8)
N1 C3 . 1.476(10)
N1 C1 . 1.490(6)
N1 C1 4_585 1.490(6)
N2 C4 . 1.403(7)
N2 C2 . 1.474(7)
C1 C2 . 1.515(8)
C1 H1A . 0.99
C1 H1B . 0.99
C2 H2A . 0.99
C2 H2B . 0.99
C3 H3A . 0.98
C3 H3B . 0.98
C3 H3C . 0.98
C4 C5 . 1.392(7)
C4 C9 . 1.398(7)
C5 F1 . 1.331(6)
C5 C6 . 1.385(8)
C6 F2 . 1.342(6)
C6 C7 . 1.384(8)
C7 F3 . 1.333(7)
C7 C8 . 1.371(8)
C8 F4 . 1.338(6)
C8 C9 . 1.387(8)
C9 F5 . 1.349(6)
Re2 O2 . 1.707(5)
Re2 N4 . 1.958(4)
Re2 N4 4_575 1.958(4)
Re2 N3 . 2.167(6)
Re2 H2 . 1.88(8)
N3 C12 4_575 1.490(9)
N3 C12 . 1.490(9)
N3 C10 . 1.511(9)
N3 C10 4_575 1.511(9)
N3 C14 . 1.523(14)
N4 C15 . 1.408(6)
N4 C13 4_575 1.496(9)
N4 C11 . 1.497(9)
C10 C11 . 1.523(11)
C10 H10A . 0.99
C10 H10B . 0.99
C11 H11A . 0.99
C11 H11B . 0.99
C12 C13 . 1.515(12)
C12 H12A . 0.99
C12 H12B . 0.99
C13 N4 4_575 1.496(9)
C13 H13A . 0.99
C13 H13B . 0.99
C14 H14A . 0.98
C14 H14B . 0.98
C14 H14C . 0.98
C15 C20 . 1.389(7)
C15 C16 . 1.402(7)
C16 F6 . 1.344(6)
C16 C17 . 1.373(8)
C17 F7 . 1.339(6)
C17 C18 . 1.376(8)
C18 F8 . 1.331(6)
C18 C19 . 1.391(8)
C19 F9 . 1.337(6)
C19 C20 . 1.376(7)
C20 F10 . 1.333(6)

loop_
_geom_torsion_atom_site_label_1
_geom_torsion_atom_site_label_2
_geom_torsion_atom_site_label_3
_geom_torsion_atom_site_label_4
_geom_torsion_site_symmetry_1
_geom_torsion_site_symmetry_4
_geom_torsion
C3 N1 C1 C2 . . -88.0(6)
C1 N1 C1 C2 4_585 . 151.6(4)
Re1 N1 C1 C2 . . 29.1(5)
C4 N2 C2 C1 . . -129.6(5)
Re1 N2 C2 C1 . . 42.1(5)
N1 C1 C2 N2 . . -43.9(6)
C2 N2 C4 C5 . . -120.9(6)
Re1 N2 C4 C5 . . 68.3(7)
C2 N2 C4 C9 . . 60.6(7)
Re1 N2 C4 C9 . . -110.2(5)
C9 C4 C5 F1 . . -179.2(5)
N2 C4 C5 F1 . . 2.2(8)
C9 C4 C5 C6 . . -0.3(8)
N2 C4 C5 C6 . . -178.9(5)
F1 C5 C6 F2 . . -0.8(8)
C4 C5 C6 F2 . . -179.7(5)
F1 C5 C6 C7 . . 178.3(5)
C4 C5 C6 C7 . . -0.6(9)
F2 C6 C7 F3 . . 0.2(8)
C5 C6 C7 F3 . . -179.0(5)
F2 C6 C7 C8 . . -179.6(5)
C5 C6 C7 C8 . . 1.2(9)
F3 C7 C8 F4 . . -0.2(9)
C6 C7 C8 F4 . . 179.6(5)
F3 C7 C8 C9 . . 179.3(5)
C6 C7 C8 C9 . . -0.9(9)
F4 C8 C9 F5 . . -2.8(9)
C7 C8 C9 F5 . . 177.7(5)
F4 C8 C9 C4 . . 179.5(5)
C7 C8 C9 C4 . . 0.0(9)
C5 C4 C9 F5 . . -177.1(5)
N2 C4 C9 F5 . . 1.5(8)
C5 C4 C9 C8 . . 0.6(8)
N2 C4 C9 C8 . . 179.2(5)
C12 N3 C10 C11 4_575 . 61.4(12)
C12 N3 C10 C11 . . -166.6(9)
C10 N3 C10 C11 4_575 . -149.6(6)
C14 N3 C10 C11 . . 75.2(10)
Re2 N3 C10 C11 . . -41.3(9)
C15 N4 C11 C10 . . 134.8(7)
C13 N4 C11 C10 4_575 . 53.(2)
Re2 N4 C11 C10 . . -43.1(11)
N3 C10 C11 N4 . . 52.3(11)
C12 N3 C12 C13 4_575 . 118.9(14)
C10 N3 C12 C13 . . 88.0(12)
C10 N3 C12 C13 4_575 . 53.2(11)
C14 N3 C12 C13 . . -155.0(11)
Re2 N3 C12 C13 . . -35.3(14)
N3 C12 C13 N4 . 4_575 38.1(17)
C13 N4 C15 C20 4_575 . 131.1(9)
C11 N4 C15 C20 . . 111.4(8)
Re2 N4 C15 C20 . . -70.9(6)
C13 N4 C15 C16 4_575 . -48.1(10)
C11 N4 C15 C16 . . -67.9(9)
Re2 N4 C15 C16 . . 109.8(5)
C20 C15 C16 F6 . . 178.4(5)
N4 C15 C16 F6 . . -2.3(8)
C20 C15 C16 C17 . . -1.2(8)
N4 C15 C16 C17 . . 178.1(6)
F6 C16 C17 F7 . . 0.9(9)
C15 C16 C17 F7 . . -179.5(6)
F6 C16 C17 C18 . . -178.5(6)
C15 C16 C17 C18 . . 1.1(10)
F7 C17 C18 F8 . . 1.3(9)
C16 C17 C18 F8 . . -179.2(5)
F7 C17 C18 C19 . . 179.8(5)
C16 C17 C18 C19 . . -0.8(9)
F8 C18 C19 F9 . . -0.2(8)
C17 C18 C19 F9 . . -178.7(5)
F8 C18 C19 C20 . . 179.2(5)
C17 C18 C19 C20 . . 0.7(8)
F9 C19 C20 F10 . . 0.4(8)
C18 C19 C20 F10 . . -179.0(5)
F9 C19 C20 C15 . . 178.5(5)
C18 C19 C20 C15 . . -0.9(8)
C16 C15 C20 F10 . . 179.1(5)
N4 C15 C20 F10 . . -0.2(7)
C16 C15 C20 C19 . . 1.1(8)
N4 C15 C20 C19 . . -178.2(5)
